data_7242983
loop_
_publ_author_name
'Kikuchi, Yusuke'
'Matsumoto, Shinya'

_publ_section_title
;
 Chlorinated diketopyrrolopyrrole dye exhibits a three-step polymorphic
 transition with thermosalient effects
;
_journal_issue 34
_journal_name_full CrystEngComm
_journal_page_first 5882
_journal_page_last 5890
_journal_paper_doi 10.1039/D1CE00454A
_journal_volume 23
_journal_year 2021
_chemical_formula_moiety 'C21 H16 Cl2 N2 O2'
_chemical_formula_sum 'C21 H16 Cl2 N2 O2'
_chemical_formula_weight 399.26
_space_group_crystal_system triclinic
_space_group_IT_number 2
_space_group_name_Hall '-P 1'
_space_group_name_H-M_alt 'P -1'
_atom_sites_solution_hydrogens geom
_atom_sites_solution_primary dual
_audit_creation_date 2021-03-19
_audit_creation_method
;
Olex2 1.2
(compiled 2018.05.29 svn.r3508 for OlexSys, GUI svn.r5506)
;
_audit_update_record
;
2021-03-26 deposited with the CCDC.	2021-06-04 downloaded from the CCDC.
;
_cell_angle_alpha 87.008(4)
_cell_angle_beta 88.263(3)
_cell_angle_gamma 88.159(3)
_cell_formula_units_Z 2
_cell_length_a 6.1089(2)
_cell_length_b 9.6567(5)
_cell_length_c 15.8773(6)
_cell_measurement_reflns_used 4345
_cell_measurement_temperature 223(2)
_cell_measurement_theta_max 72.3800
_cell_measurement_theta_min 4.5950
_cell_volume 934.49(7)
_computing_cell_refinement 'CrysAlisPro 1.171.39.46e (Rigaku OD, 2018)'
_computing_data_collection 'CrysAlisPro 1.171.39.46e (Rigaku OD, 2018)'
_computing_data_reduction 'CrysAlisPro 1.171.39.46e (Rigaku OD, 2018)'
_computing_molecular_graphics 'Olex2 (Dolomanov et al., 2009)'
_computing_publication_material 'Olex2 (Dolomanov et al., 2009)'
_computing_structure_refinement 'ShelXL (Sheldrick, 2015)'
_computing_structure_solution 'ShelXT (Sheldrick, 2015)'
_diffrn_ambient_temperature 223(2)
_diffrn_detector 'Hybrid Pixel Array Detector'
_diffrn_measured_fraction_theta_full 0.989
_diffrn_measured_fraction_theta_max 0.938
_diffrn_measurement_details
;
List of Runs (angles in degrees, time in seconds):

  # Type    Start    End  Width  t~exp~   \w     \q     \k     \f   Frames
#--------------------------------------------------------------------------
  1  \w     55.00  88.00   0.50    1.27    --    0.00  38.00-150.00   66
  2  \w     54.00  89.00   0.50    1.27    --    0.00  38.00   0.00   70
  3  \w     -3.00  23.00   0.50    1.27    --    0.00  38.00   0.00   52
  4  \w    -29.00   9.00   0.50    1.27    --    0.00  77.00 -60.00   76
  5  \w     18.00  48.00   0.50    1.27    --    0.00  77.00 -60.00   60
  6  \w     51.00  86.00   0.50    1.27    --    0.00  77.00 -60.00   70
  7  \w    -14.00  19.00   0.50    1.27    --    0.00  38.00-150.00   66
  8  \w     87.00 112.00   0.50    5.07    --   92.40 -82.00  60.00   50
  9  \w     10.00  58.00   0.50    5.07    --   92.40 -82.00  60.00   96
 10  \w      6.00  37.00   0.50    5.07    --   92.40 -30.00 150.00   62
 11  \w     89.00 119.00   0.50    5.07    --   92.40 -82.00-150.00   60
 12  \w      4.00 108.00   0.50    5.07    --   92.40 -61.00 -90.00  208
 13  \w     10.00  52.00   0.50    5.07    --   92.40 -45.00   0.00   84
 14  \w     76.00 112.00   0.50    5.07    --   92.40 -45.00   0.00   72
 15  \w     31.00  65.00   0.50    5.07    --   92.40 -82.00-150.00   68
 16  \w      8.00 114.00   0.50    5.07    --   92.40 -61.00  60.00  212
 17  \w      3.00 107.00   0.50    5.07    --   92.40 -30.00  60.00  208
 18  \w     78.00 176.00   0.50    5.07    --   92.40  15.00-180.00  196
 19  \w     35.00  61.00   0.50    5.07    --   92.40 -45.00-120.00   52
 20  \w     72.00 107.00   0.50    5.07    --   92.40 -45.00-120.00   70
 21  \w     68.00 109.00   0.50    5.07    --   92.40 -82.00 150.00   82
 22  \w     11.00  83.00   0.50    5.07    --   92.40 -61.00-150.00  144
 23  \w     69.00 100.00   0.50    5.07    --   92.40 -30.00 150.00   62
 24  \w     68.00 122.00   0.50    5.07    --   92.40 -82.00 -30.00  108
 25  \w     16.00  42.00   0.50    5.07    --   92.40 -82.00 -30.00   52
;
_diffrn_measurement_device 'four-circle diffractometer'
_diffrn_measurement_device_type 'XtaLAB AFC12 (RINC): Kappa dual home/near'
_diffrn_measurement_method '\w scans'
_diffrn_orient_matrix_type 'CrysAlisPro convention (1999,Acta A55,543-557)'
_diffrn_orient_matrix_UB_11 -0.0192014000
_diffrn_orient_matrix_UB_12 -0.1427086000
_diffrn_orient_matrix_UB_13 -0.0377638000
_diffrn_orient_matrix_UB_21 -0.0122035000
_diffrn_orient_matrix_UB_22 0.0708902000
_diffrn_orient_matrix_UB_23 -0.0890055000
_diffrn_orient_matrix_UB_31 0.2513891000
_diffrn_orient_matrix_UB_32 -0.0123703000
_diffrn_orient_matrix_UB_33 -0.0100048000
_diffrn_radiation_monochromator mirror
_diffrn_radiation_probe x-ray
_diffrn_radiation_type CuK\a
_diffrn_radiation_wavelength 1.54184
_diffrn_reflns_av_R_equivalents 0.0476
_diffrn_reflns_av_unetI/netI 0.0506
_diffrn_reflns_Laue_measured_fraction_full 0.989
_diffrn_reflns_Laue_measured_fraction_max 0.938
_diffrn_reflns_limit_h_max 7
_diffrn_reflns_limit_h_min -4
_diffrn_reflns_limit_k_max 11
_diffrn_reflns_limit_k_min -11
_diffrn_reflns_limit_l_max 19
_diffrn_reflns_limit_l_min -19
_diffrn_reflns_number 8759
_diffrn_reflns_point_group_measured_fraction_full 0.989
_diffrn_reflns_point_group_measured_fraction_max 0.938
_diffrn_reflns_theta_full 67.684
_diffrn_reflns_theta_max 74.689
_diffrn_reflns_theta_min 4.587
_diffrn_source 'micro-focus sealed X-ray tube'
_diffrn_source_type 'Rigaku (Cu) X-ray Source'
_exptl_absorpt_coefficient_mu 3.281
_exptl_absorpt_correction_T_max 1.00000
_exptl_absorpt_correction_T_min 0.68008
_exptl_absorpt_correction_type multi-scan
_exptl_absorpt_process_details
;
CrysAlisPro 1.171.39.46e (Rigaku Oxford Diffraction, 2018)
Empirical absorption correction using spherical harmonics,
 implemented in SCALE3 ABSPACK scaling algorithm.
;
_exptl_crystal_colour 'clear light red'
_exptl_crystal_colour_lustre clear
_exptl_crystal_colour_modifier light
_exptl_crystal_colour_primary red
_exptl_crystal_density_diffrn 1.419
_exptl_crystal_description plate
_exptl_crystal_F_000 412
_exptl_crystal_size_max 0.283
_exptl_crystal_size_mid 0.066
_exptl_crystal_size_min 0.025
_refine_diff_density_max 0.597
_refine_diff_density_min -0.516
_refine_diff_density_rms 0.069
_refine_ls_extinction_method none
_refine_ls_goodness_of_fit_ref 1.011
_refine_ls_hydrogen_treatment constr
_refine_ls_matrix_type full
_refine_ls_number_parameters 245
_refine_ls_number_reflns 3600
_refine_ls_number_restraints 0
_refine_ls_restrained_S_all 1.011
_refine_ls_R_factor_all 0.0659
_refine_ls_R_factor_gt 0.0555
_refine_ls_shift/su_max 0.000
_refine_ls_shift/su_mean 0.000
_refine_ls_structure_factor_coef Fsqd
_refine_ls_weighting_details 'w=1/[\s^2^(Fo^2^)+(0.1022P)^2^+0.4341P] where P=(Fo^2^+2Fc^2^)/3'
_refine_ls_weighting_scheme calc
_refine_ls_wR_factor_gt 0.1551
_refine_ls_wR_factor_ref 0.1754
_reflns_Friedel_coverage 0.000
_reflns_number_gt 2887
_reflns_number_total 3600
_reflns_threshold_expression 'I > 2\s(I)'
_cod_data_source_file d1ce00454a3.cif
_cod_data_source_block prm3_red
_cod_depositor_comments 'Adding full bibliography for 7242983--7242986.cif.'
_cod_database_code 7242983
_shelx_shelxl_version_number 2018/3
_chemical_oxdiff_formula C21H16O2N2Cl2
_shelx_space_group_comment
;
The symmetry employed for this shelxl refinement is uniquely defined
by the following loop, which should always be used as a source of
symmetry information in preference to the above space-group names.
They are only intended as comments.
;
_reflns_odcompleteness_completeness 99.04
_reflns_odcompleteness_iscentric 1
_reflns_odcompleteness_theta 66.97
_olex2_refinement_description
;
1. Fixed Uiso
 At 1.2 times of:
  All C(H) groups, All C(H,H) groups, All N(H) groups
 At 1.5 times of:
  All C(H,H,H) groups
2.a Secondary CH2 refined with riding coordinates:
 C25(H25A,H25B), C26(H26A,H26B)
2.b Aromatic/amide H refined with riding coordinates:
 N6(H6), C20(H20), C21(H21), C17(H17), C18(H18), C10(H10), C11(H11), C14(H14),
 C13(H13)
2.c Idealised Me refined as rotating group:
 C27(H27A,H27B,H27C)
;
_olex2_submission_special_instructions 'No special instructions were received'
_oxdiff_exptl_absorpt_empirical_details
;
Empirical correction (ABSPACK) includes:
- Absorption correction using spherical harmonics
- Frame scaling
;
_oxdiff_exptl_absorpt_empirical_full_max 2.264
_oxdiff_exptl_absorpt_empirical_full_min 0.481

loop_
_space_group_symop_operation_xyz
'x, y, z'
'-x, -y, -z'

loop_
_atom_site_label
_atom_site_type_symbol
_atom_site_fract_x
_atom_site_fract_y
_atom_site_fract_z
_atom_site_U_iso_or_equiv
_atom_site_adp_type
_atom_site_occupancy
_atom_site_site_symmetry_order
_atom_site_calc_flag
_atom_site_refinement_flags_posn
_atom_site_refinement_flags_adp
_atom_site_refinement_flags_occupancy
_atom_site_disorder_assembly
_atom_site_disorder_group
Cl22 Cl 0.59174(12) -0.12882(7) 0.75033(5) 0.0540(2) Uani 1 1 d . . . . .
Cl15 Cl 0.23208(18) 0.91406(11) 0.02712(6) 0.0885(4) Uani 1 1 d . . . . .
O24 O 0.0890(3) 0.57404(18) 0.39848(11) 0.0455(4) Uani 1 1 d . . . . .
O23 O 0.9076(3) 0.23308(19) 0.36989(12) 0.0483(5) Uani 1 1 d . . . . .
N6 N 0.2480(3) 0.39384(19) 0.47886(13) 0.0370(5) Uani 1 1 d . . . . .
H6 H 0.146862 0.388993 0.517702 0.044 Uiso 1 1 calc R . . . .
N2 N 0.7432(3) 0.4080(2) 0.28550(14) 0.0406(5) Uani 1 1 d . . . . .
C16 C 0.4705(4) 0.2002(2) 0.54355(15) 0.0349(5) Uani 1 1 d . . . . .
C4 C 0.5574(4) 0.3492(2) 0.40740(15) 0.0358(5) Uani 1 1 d . . . . .
C8 C 0.4426(4) 0.4592(2) 0.36266(15) 0.0366(5) Uani 1 1 d . . . . .
C5 C 0.4350(4) 0.3085(2) 0.47838(15) 0.0351(5) Uani 1 1 d . . . . .
C7 C 0.2419(4) 0.4876(2) 0.40998(15) 0.0367(5) Uani 1 1 d . . . . .
C3 C 0.7540(4) 0.3164(2) 0.35833(16) 0.0387(5) Uani 1 1 d . . . . .
C1 C 0.5559(4) 0.4937(2) 0.28760(15) 0.0369(5) Uani 1 1 d . . . . .
C20 C 0.7068(4) 0.0208(2) 0.60826(17) 0.0422(6) Uani 1 1 d . . . . .
H20 H 0.838918 -0.029735 0.609472 0.051 Uiso 1 1 calc R . . . .
C19 C 0.5436(4) -0.0057(2) 0.66905(17) 0.0415(6) Uani 1 1 d . . . . .
C21 C 0.6700(4) 0.1235(2) 0.54574(16) 0.0399(5) Uani 1 1 d . . . . .
H21 H 0.778481 0.142058 0.504715 0.048 Uiso 1 1 calc R . . . .
C9 C 0.4878(4) 0.5958(3) 0.22162(16) 0.0416(6) Uani 1 1 d . . . . .
C17 C 0.3077(4) 0.1687(3) 0.60492(17) 0.0435(6) Uani 1 1 d . . . . .
H17 H 0.173716 0.217208 0.603627 0.052 Uiso 1 1 calc R . . . .
C25 C 0.9282(4) 0.4127(3) 0.22546(17) 0.0444(6) Uani 1 1 d . . . . .
H25A H 1.062342 0.397614 0.256236 0.053 Uiso 1 1 calc R . . . .
H25B H 0.931905 0.504924 0.198187 0.053 Uiso 1 1 calc R . . . .
C18 C 0.3440(4) 0.0662(3) 0.66735(18) 0.0481(6) Uani 1 1 d . . . . .
H18 H 0.235219 0.045674 0.707911 0.058 Uiso 1 1 calc R . . . .
C10 C 0.3355(5) 0.6976(3) 0.24264(17) 0.0480(6) Uani 1 1 d . . . . .
H10 H 0.285444 0.701692 0.298384 0.058 Uiso 1 1 calc R . . . .
C11 C 0.2552(5) 0.7940(3) 0.1827(2) 0.0554(7) Uani 1 1 d . . . . .
H11 H 0.150585 0.860670 0.198254 0.066 Uiso 1 1 calc R . . . .
C26 C 0.9236(5) 0.3079(3) 0.1582(2) 0.0567(7) Uani 1 1 d . . . . .
H26A H 0.783240 0.315280 0.131076 0.068 Uiso 1 1 calc R . . . .
H26B H 0.939588 0.215096 0.184170 0.068 Uiso 1 1 calc R . . . .
C12 C 0.3292(5) 0.7912(3) 0.1013(2) 0.0606(8) Uani 1 1 d . . . . .
C14 C 0.5488(6) 0.5887(4) 0.1360(2) 0.0692(9) Uani 1 1 d . . . . .
H14 H 0.643760 0.517476 0.119127 0.083 Uiso 1 1 calc R . . . .
C27 C 1.1063(6) 0.3309(4) 0.0921(2) 0.0725(10) Uani 1 1 d . . . . .
H27A H 1.108009 0.257912 0.053255 0.109 Uiso 1 1 calc GR . . . .
H27B H 1.244538 0.330650 0.119341 0.109 Uiso 1 1 calc GR . . . .
H27C H 1.081744 0.418577 0.062041 0.109 Uiso 1 1 calc GR . . . .
C13 C 0.4701(6) 0.6859(4) 0.0760(2) 0.0776(11) Uani 1 1 d . . . . .
H13 H 0.511961 0.680116 0.019497 0.093 Uiso 1 1 calc R . . . .

loop_
_atom_site_aniso_label
_atom_site_aniso_U_11
_atom_site_aniso_U_22
_atom_site_aniso_U_33
_atom_site_aniso_U_23
_atom_site_aniso_U_13
_atom_site_aniso_U_12
Cl22 0.0595(4) 0.0433(4) 0.0570(4) 0.0156(3) -0.0066(3) 0.0066(3)
Cl15 0.0965(7) 0.0866(7) 0.0769(6) 0.0377(5) -0.0128(5) 0.0228(5)
O24 0.0436(10) 0.0461(10) 0.0440(10) 0.0071(8) 0.0048(7) 0.0227(8)
O23 0.0361(9) 0.0482(10) 0.0582(12) 0.0076(8) 0.0040(8) 0.0157(7)
N6 0.0349(10) 0.0354(10) 0.0391(10) 0.0018(8) 0.0034(8) 0.0120(8)
N2 0.0323(10) 0.0409(11) 0.0469(12) 0.0047(9) 0.0058(8) 0.0086(8)
C16 0.0351(12) 0.0311(11) 0.0383(12) -0.0012(9) -0.0039(9) 0.0056(9)
C4 0.0312(11) 0.0321(11) 0.0436(12) -0.0005(9) -0.0015(9) 0.0073(8)
C8 0.0350(12) 0.0334(11) 0.0406(12) 0.0007(9) -0.0015(9) 0.0073(9)
C5 0.0333(12) 0.0325(11) 0.0390(12) -0.0025(9) -0.0015(9) 0.0078(9)
C7 0.0371(12) 0.0354(12) 0.0367(12) 0.0004(9) 0.0009(9) 0.0083(9)
C3 0.0320(12) 0.0377(12) 0.0456(13) 0.0022(10) 0.0007(9) 0.0045(9)
C1 0.0336(12) 0.0348(12) 0.0417(13) -0.0017(10) 0.0007(9) 0.0058(9)
C20 0.0397(13) 0.0363(12) 0.0496(14) -0.0001(11) -0.0048(11) 0.0135(10)
C19 0.0458(14) 0.0310(11) 0.0469(14) 0.0047(10) -0.0071(11) 0.0041(9)
C21 0.0371(13) 0.0385(12) 0.0433(13) -0.0001(10) -0.0005(10) 0.0086(9)
C9 0.0383(13) 0.0432(13) 0.0418(13) 0.0055(11) 0.0019(10) 0.0069(10)
C17 0.0373(13) 0.0399(13) 0.0515(15) 0.0076(11) 0.0008(10) 0.0084(10)
C25 0.0317(12) 0.0470(14) 0.0529(15) 0.0050(11) 0.0072(10) 0.0034(10)
C18 0.0403(14) 0.0468(14) 0.0551(16) 0.0096(12) 0.0048(11) 0.0039(11)
C10 0.0570(16) 0.0441(14) 0.0415(14) 0.0039(11) 0.0014(11) 0.0105(11)
C11 0.0596(17) 0.0434(14) 0.0615(18) 0.0047(13) -0.0056(14) 0.0158(12)
C26 0.0484(16) 0.0682(19) 0.0528(17) -0.0039(14) 0.0100(12) 0.0006(13)
C12 0.0609(18) 0.0615(18) 0.0564(18) 0.0214(14) -0.0057(14) 0.0104(14)
C14 0.065(2) 0.081(2) 0.0579(18) 0.0127(16) 0.0106(15) 0.0283(17)
C27 0.073(2) 0.084(2) 0.059(2) -0.0004(18) 0.0232(17) 0.0042(18)
C13 0.074(2) 0.102(3) 0.0514(18) 0.0229(18) 0.0097(16) 0.024(2)

loop_
_atom_type_symbol
_atom_type_description
_atom_type_scat_dispersion_real
_atom_type_scat_dispersion_imag
_atom_type_scat_source
C C 0.0181 0.0091 'International Tables Vol C Tables 4.2.6.8 and 6.1.1.4'
H H 0.0000 0.0000 'International Tables Vol C Tables 4.2.6.8 and 6.1.1.4'
Cl Cl 0.3639 0.7018 'International Tables Vol C Tables 4.2.6.8 and 6.1.1.4'
N N 0.0311 0.0180 'International Tables Vol C Tables 4.2.6.8 and 6.1.1.4'
O O 0.0492 0.0322 'International Tables Vol C Tables 4.2.6.8 and 6.1.1.4'

loop_
_geom_angle_atom_site_label_1
_geom_angle_atom_site_label_2
_geom_angle_atom_site_label_3
_geom_angle
_geom_angle_site_symmetry_1
_geom_angle_site_symmetry_3
_geom_angle_publ_flag
C5 N6 H6 123.7 . . ?
C7 N6 H6 123.7 . . ?
C7 N6 C5 112.6(2) . . ?
C3 N2 C25 119.4(2) . . ?
C1 N2 C3 111.5(2) . . ?
C1 N2 C25 128.7(2) . . ?
C21 C16 C5 120.2(2) . . ?
C17 C16 C5 121.1(2) . . ?
C17 C16 C21 118.7(2) . . ?
C8 C4 C3 107.4(2) . . ?
C5 C4 C8 109.1(2) . . ?
C5 C4 C3 143.4(2) . . ?
C4 C8 C7 107.3(2) . . ?
C1 C8 C4 109.6(2) . . ?
C1 C8 C7 143.0(2) . . ?
N6 C5 C16 121.5(2) . . ?
C4 C5 N6 106.5(2) . . ?
C4 C5 C16 132.1(2) . . ?
O24 C7 N6 123.0(2) . . ?
O24 C7 C8 132.4(2) . . ?
N6 C7 C8 104.61(19) . . ?
O23 C3 N2 122.3(2) . . ?
O23 C3 C4 133.0(2) . . ?
N2 C3 C4 104.63(19) . . ?
N2 C1 C9 126.3(2) . . ?
C8 C1 N2 106.8(2) . . ?
C8 C1 C9 126.9(2) . . ?
C19 C20 H20 120.5 . . ?
C21 C20 H20 120.5 . . ?
C21 C20 C19 119.0(2) . . ?
C20 C19 Cl22 119.51(19) . . ?
C18 C19 Cl22 119.1(2) . . ?
C18 C19 C20 121.4(2) . . ?
C16 C21 H21 119.6 . . ?
C20 C21 C16 120.8(2) . . ?
C20 C21 H21 119.6 . . ?
C10 C9 C1 118.2(2) . . ?
C10 C9 C14 117.2(2) . . ?
C14 C9 C1 124.2(2) . . ?
C16 C17 H17 119.7 . . ?
C18 C17 C16 120.7(2) . . ?
C18 C17 H17 119.7 . . ?
N2 C25 H25A 108.6 . . ?
N2 C25 H25B 108.6 . . ?
N2 C25 C26 114.6(2) . . ?
H25A C25 H25B 107.6 . . ?
C26 C25 H25A 108.6 . . ?
C26 C25 H25B 108.6 . . ?
C19 C18 H18 120.3 . . ?
C17 C18 C19 119.5(3) . . ?
C17 C18 H18 120.3 . . ?
C9 C10 H10 119.2 . . ?
C9 C10 C11 121.6(3) . . ?
C11 C10 H10 119.2 . . ?
C10 C11 H11 120.0 . . ?
C12 C11 C10 120.1(3) . . ?
C12 C11 H11 120.0 . . ?
C25 C26 H26A 109.4 . . ?
C25 C26 H26B 109.4 . . ?
C25 C26 C27 111.3(3) . . ?
H26A C26 H26B 108.0 . . ?
C27 C26 H26A 109.4 . . ?
C27 C26 H26B 109.4 . . ?
C11 C12 Cl15 119.8(2) . . ?
C11 C12 C13 120.4(3) . . ?
C13 C12 Cl15 119.6(3) . . ?
C9 C14 H14 119.4 . . ?
C13 C14 C9 121.2(3) . . ?
C13 C14 H14 119.4 . . ?
C26 C27 H27A 109.5 . . ?
C26 C27 H27B 109.5 . . ?
C26 C27 H27C 109.5 . . ?
H27A C27 H27B 109.5 . . ?
H27A C27 H27C 109.5 . . ?
H27B C27 H27C 109.5 . . ?
C12 C13 C14 119.2(3) . . ?
C12 C13 H13 120.4 . . ?
C14 C13 H13 120.4 . . ?

loop_
_geom_bond_atom_site_label_1
_geom_bond_atom_site_label_2
_geom_bond_distance
_geom_bond_site_symmetry_2
_geom_bond_publ_flag
Cl22 C19 1.734(2) . ?
Cl15 C12 1.731(3) . ?
O24 C7 1.244(3) . ?
O23 C3 1.228(3) . ?
N6 H6 0.8600 . ?
N6 C5 1.387(3) . ?
N6 C7 1.384(3) . ?
N2 C3 1.421(3) . ?
N2 C1 1.391(3) . ?
N2 C25 1.456(3) . ?
C16 C5 1.448(3) . ?
C16 C21 1.406(3) . ?
C16 C17 1.401(4) . ?
C4 C8 1.424(3) . ?
C4 C5 1.380(3) . ?
C4 C3 1.447(3) . ?
C8 C7 1.445(3) . ?
C8 C1 1.390(3) . ?
C1 C9 1.462(3) . ?
C20 H20 0.9300 . ?
C20 C19 1.387(4) . ?
C20 C21 1.385(3) . ?
C19 C18 1.384(4) . ?
C21 H21 0.9300 . ?
C9 C10 1.378(4) . ?
C9 C14 1.404(4) . ?
C17 H17 0.9300 . ?
C17 C18 1.381(4) . ?
C25 H25A 0.9700 . ?
C25 H25B 0.9700 . ?
C25 C26 1.511(4) . ?
C18 H18 0.9300 . ?
C10 H10 0.9300 . ?
C10 C11 1.385(4) . ?
C11 H11 0.9300 . ?
C11 C12 1.358(4) . ?
C26 H26A 0.9700 . ?
C26 H26B 0.9700 . ?
C26 C27 1.522(4) . ?
C12 C13 1.379(5) . ?
C14 H14 0.9300 . ?
C14 C13 1.387(4) . ?
C27 H27A 0.9600 . ?
C27 H27B 0.9600 . ?
C27 H27C 0.9600 . ?
C13 H13 0.9300 . ?
